data_4080584
loop_
_publ_author_name
'Cooper, Robert T.'
'Chadwick, F. Mark'
'Ashley, Andrew E.'
'O&#x2019;Hare, Dermot'

_publ_section_title
;
 Synthesis and Characterization of Group 4 Permethylpentalene Dichloride
 Complexes
;
_journal_issue 7
_journal_name_full Organometallics
_journal_page_first 2228
_journal_paper_doi 10.1021/om400103g
_journal_volume 32
_journal_year 2013
_chemical_compound_source SYN
_chemical_formula_moiety 'C20 H36 Sn2'
_chemical_formula_sum 'C20 H36 Sn2'
_chemical_formula_weight 513.89
_chemical_melting_point ?
_space_group_IT_number 2
_symmetry_cell_setting triclinic
_symmetry_space_group_name_Hall '-P 1'
_symmetry_space_group_name_H-M 'P -1'
_atom_sites_solution_hydrogens difmap
_atom_sites_solution_primary direct
_audit_creation_date 12-10-31
_audit_creation_method CRYSTALS_ver_14.40
_cell_angle_alpha 78.6786(11)
_cell_angle_beta 77.2946(11)
_cell_angle_gamma 70.1342(11)
_cell_formula_units_Z 1
_cell_length_a 7.1509(2)
_cell_length_b 8.5074(2)
_cell_length_c 9.7666(3)
_cell_measurement_reflns_used 2092
_cell_measurement_temperature 150
_cell_measurement_theta_max 27
_cell_measurement_theta_min 5
_cell_volume 540.31(3)
_computing_cell_refinement 'DENZO/SCALEPACK (Otwinowski & Minor, 1997)'
_computing_data_collection 'COLLECT (Nonius, 2001).'
_computing_data_reduction 'DENZO/SCALEPACK (Otwinowski & Minor, 1997)'
_computing_molecular_graphics 'CAMERON (Watkin et al., 1996)'
_computing_publication_material 'CRYSTALS (Betteridge et al., 2003)'
_computing_structure_refinement 'CRYSTALS (Betteridge et al., 2003)'
_computing_structure_solution 'SIR92 (Altomare et al., 1994)'
_diffrn_ambient_pressure 100
_diffrn_ambient_temperature 150
_diffrn_measured_fraction_theta_full 0.990
_diffrn_measured_fraction_theta_max 0.987
_diffrn_measurement_device Area
_diffrn_measurement_device_type 'Nonius KappaCCD'
_diffrn_measurement_method \w
_diffrn_radiation_monochromator graphite
_diffrn_radiation_type 'Mo K\a'
_diffrn_radiation_wavelength 0.71073
_diffrn_reflns_av_R_equivalents 0.023
_diffrn_reflns_limit_h_max 9
_diffrn_reflns_limit_h_min -9
_diffrn_reflns_limit_k_max 11
_diffrn_reflns_limit_k_min -9
_diffrn_reflns_limit_l_max 12
_diffrn_reflns_limit_l_min -12
_diffrn_reflns_number 7480
_diffrn_reflns_theta_full 25.276
_diffrn_reflns_theta_max 27.474
_diffrn_reflns_theta_min 5.134
_diffrn_standards_number 0
_exptl_absorpt_coefficient_mu 2.308
_exptl_absorpt_correction_T_max 0.63
_exptl_absorpt_correction_T_min 0.57
_exptl_absorpt_correction_type multi-scan
_exptl_absorpt_process_details 'DENZO/SCALEPACK (Otwinowski & Minor, 1997)'
_exptl_crystal_colour yellow
_exptl_crystal_density_diffrn 1.579
_exptl_crystal_density_meas ?
_exptl_crystal_density_method 'not measured'
_exptl_crystal_description block
_exptl_crystal_F_000 256
_exptl_crystal_size_max 0.300
_exptl_crystal_size_mid 0.200
_exptl_crystal_size_min 0.200
_refine_diff_density_max 1.67
_refine_diff_density_min -1.00
_refine_ls_extinction_method None
_refine_ls_goodness_of_fit_ref 0.8980
_refine_ls_hydrogen_treatment constr
_refine_ls_matrix_type full
_refine_ls_number_parameters 100
_refine_ls_number_reflns 2438
_refine_ls_number_restraints 0
_refine_ls_R_factor_all 0.0391
_refine_ls_R_factor_gt 0.0320
_refine_ls_shift/su_max 0.0002278
_refine_ls_shift/su_mean 0.0000154
_refine_ls_structure_factor_coef Fsqd
_refine_ls_weighting_details
;
 Method, part 1, Chebychev polynomial, (Watkin, 1994, Prince, 1982) 
 [weight] = 1.0/[A~0~*T~0~(x)+A~1~*T~1~(x) ... +A~n-1~]*T~n-1~(x)] 
 where A~i~ are the Chebychev coefficients listed below and x= Fcalc/Fmax 
 Method = Robust Weighting (Prince, 1982) 
 W = [weight] * [1-(deltaF/6*sigmaF)^2^]^2^ 
 A~i~ are: 
 6.58 8.51 3.92 1.34 
;
_refine_ls_weighting_scheme calc
_refine_ls_wR_factor_all 0.0781
_refine_ls_wR_factor_gt 0.0703
_refine_ls_wR_factor_ref 0.0781
_reflns_limit_h_max 9
_reflns_limit_h_min -8
_reflns_limit_k_max 11
_reflns_limit_k_min -10
_reflns_limit_l_max 12
_reflns_limit_l_min 0
_reflns_number_gt 2165
_reflns_number_total 2438
_reflns_threshold_expression I>2.0\s(I)
_oxford_diffrn_Wilson_B_factor 1.81
_oxford_diffrn_Wilson_scale 9.37
_oxford_refine_ls_r_factor_ref 0.0391
_oxford_refine_ls_scale 0.3220(3)
_oxford_reflns_number_all 2438
_oxford_reflns_threshold_expression_ref I>0.0\s(I)
_oxford_structure_analysis_title '143fmc12 At 11:55 on 1/10'
_cod_data_source_file om400103g_si_001.cif
_cod_data_source_block transtin
_cod_depositor_comments
;
The following automatic conversions were performed:

'_chemical_melting_point' value 'not measured' was changed to '?' -
the value is undefined or not given.

Automatic conversion script
Id: cif_fix_values 1891 2012-01-12 08:04:46Z andrius 

The following automatic conversions were performed:

'_exptl_crystal_density_meas' value 'not measured' was changed to '?'
- the value is perceived as not measured.

Automatic conversion script
Id: cif_fix_values 3008 2015-01-20 13:52:24Z robertas 
;
_cod_original_sg_symbol_H-M 'P -1 '
_cod_database_code 4080584

loop_
_symmetry_equiv_pos_as_xyz
x,y,z
-x,-y,-z

loop_
_atom_site_label
_atom_site_type_symbol
_atom_site_fract_x
_atom_site_fract_y
_atom_site_fract_z
_atom_site_U_iso_or_equiv
_atom_site_occupancy
_atom_site_adp_type
_atom_site_refinement_flags_posn
C1 C 0.1255(6) 0.9574(5) 0.6538(4) 0.0185 1.0000 Uani .
C2 C 0.2984(6) 0.8561(5) 0.5557(4) 0.0187 1.0000 Uani .
C3 C 0.2401(6) 0.8578(5) 0.4311(4) 0.0182 1.0000 Uani .
C4 C 0.0335(6) 0.9687(5) 0.4355(4) 0.0182 1.0000 Uani .
C5 C 0.1697(7) 1.0678(5) 0.7401(5) 0.0260 1.0000 Uani .
C6 C 0.5035(6) 0.7664(6) 0.5962(5) 0.0259 1.0000 Uani .
C7 C 0.3584(7) 0.7547(6) 0.3143(5) 0.0271 1.0000 Uani .
C8 C 0.0307(7) 0.5725(6) 0.6689(5) 0.0319 1.0000 Uani .
C9 C 0.2348(8) 0.6380(7) 0.9459(5) 0.0380 1.0000 Uani .
C10 C -0.2663(7) 0.8470(6) 0.9158(5) 0.0343 1.0000 Uani .
Sn1 Sn 0.02891(4) 0.75107(4) 0.79570(3) 0.0207 1.0000 Uani .
H53 H 0.0530 1.1113 0.8084 0.0387 1.0000 Uiso R
H52 H 0.2062 1.1595 0.6794 0.0391 1.0000 Uiso R
H51 H 0.2795 1.0020 0.7882 0.0389 1.0000 Uiso R
H63 H 0.5830 0.6875 0.5320 0.0390 1.0000 Uiso R
H62 H 0.5719 0.8474 0.5932 0.0392 1.0000 Uiso R
H61 H 0.4925 0.7059 0.6903 0.0393 1.0000 Uiso R
H73 H 0.3681 0.8264 0.2268 0.0412 1.0000 Uiso R
H72 H 0.4901 0.6924 0.3328 0.0415 1.0000 Uiso R
H71 H 0.2915 0.6774 0.3054 0.0413 1.0000 Uiso R
H83 H 0.0145 0.6273 0.5757 0.0481 1.0000 Uiso R
H82 H 0.1543 0.4826 0.6660 0.0483 1.0000 Uiso R
H81 H -0.0783 0.5282 0.7081 0.0484 1.0000 Uiso R
H91 H 0.2303 0.7205 1.0005 0.0457 1.0000 Uiso R
H92 H 0.1965 0.5483 1.0068 0.0457 1.0000 Uiso R
H93 H 0.3678 0.5954 0.8964 0.0457 1.0000 Uiso R
H101 H -0.2649 0.9262 0.9716 0.0412 1.0000 Uiso R
H102 H -0.3039 0.7566 0.9759 0.0412 1.0000 Uiso R
H103 H -0.3606 0.9007 0.8529 0.0412 1.0000 Uiso R

loop_
_atom_site_aniso_label
_atom_site_aniso_U_11
_atom_site_aniso_U_22
_atom_site_aniso_U_33
_atom_site_aniso_U_23
_atom_site_aniso_U_13
_atom_site_aniso_U_12
C1 0.0227(18) 0.0177(17) 0.0153(17) -0.0010(14) -0.0030(14) -0.0074(15)
C2 0.0182(18) 0.0167(17) 0.0198(18) -0.0016(14) -0.0021(14) -0.0048(14)
C3 0.0187(18) 0.0154(17) 0.0184(17) -0.0022(14) -0.0010(14) -0.0037(14)
C4 0.0211(18) 0.0150(17) 0.0158(18) -0.0005(14) -0.0008(14) -0.0046(14)
C5 0.029(2) 0.022(2) 0.029(2) -0.0066(16) -0.0073(17) -0.0071(16)
C6 0.0182(19) 0.029(2) 0.026(2) -0.0046(17) -0.0027(16) -0.0020(16)
C7 0.025(2) 0.026(2) 0.025(2) -0.0088(17) 0.0006(16) -0.0011(17)
C8 0.034(2) 0.024(2) 0.039(3) -0.0142(19) 0.000(2) -0.0100(18)
C9 0.039(3) 0.042(3) 0.028(2) 0.009(2) -0.015(2) -0.009(2)
C10 0.025(2) 0.037(3) 0.035(2) -0.009(2) 0.0085(18) -0.0076(19)
Sn1 0.02126(14) 0.02006(14) 0.01943(14) -0.00147(9) -0.00281(9) -0.00557(10)

loop_
_atom_type_symbol
_atom_type_scat_dispersion_real
_atom_type_scat_dispersion_imag
_atom_type_scat_Cromer_Mann_a1
_atom_type_scat_Cromer_Mann_b1
_atom_type_scat_Cromer_Mann_a2
_atom_type_scat_Cromer_Mann_b2
_atom_type_scat_Cromer_Mann_a3
_atom_type_scat_Cromer_Mann_b3
_atom_type_scat_Cromer_Mann_a4
_atom_type_scat_Cromer_Mann_b4
_atom_type_scat_Cromer_Mann_c
_atom_type_scat_source
C 0.0033 0.0016 2.3100 20.8439 1.0200 10.2075 1.5886 0.5687 0.8650 51.6512 0.2156 'International Tables Vol C 4.2.6.8 and 6.1.1.4'
H 0.0000 0.0000 0.4930 10.5109 0.3229 26.1257 0.1402 3.1424 0.0408 57.7998 0.0030 'International Tables Vol C 4.2.6.8 and 6.1.1.4'
Sn -0.6537 1.4246 19.1889 5.8303 19.1005 0.5031 4.4585 26.8909 2.4663 83.9572 4.7821 'International Tables Vol C 4.2.6.8 and 6.1.1.4'

loop_
_geom_angle_atom_site_label_1
_geom_angle_site_symmetry_1
_geom_angle_atom_site_label_2
_geom_angle_atom_site_label_3
_geom_angle_site_symmetry_3
_geom_angle
_geom_angle_publ_flag
C4 2_576 C1 C2 . 102.6(3) yes
C4 2_576 C1 C5 . 120.0(3) yes
C2 . C1 C5 . 118.1(3) yes
C4 2_576 C1 Sn1 . 103.0(2) yes
C2 . C1 Sn1 . 100.1(2) yes
C5 . C1 Sn1 . 110.3(3) yes
C1 . C2 C3 . 110.7(3) yes
C1 . C2 C6 . 122.5(3) yes
C3 . C2 C6 . 126.8(4) yes
C2 . C3 C4 . 107.7(3) yes
C2 . C3 C7 . 127.1(4) yes
C4 . C3 C7 . 125.1(3) yes
C1 2_576 C4 C3 . 141.1(3) yes
C1 2_576 C4 C4 2_576 109.5(4) yes
C3 . C4 C4 2_576 109.3(4) yes
C1 . C5 H53 . 109.8 no
C1 . C5 H52 . 110.4 no
H53 . C5 H52 . 109.5 no
C1 . C5 H51 . 109.3 no
H53 . C5 H51 . 109.2 no
H52 . C5 H51 . 108.5 no
C2 . C6 H63 . 110.6 no
C2 . C6 H62 . 109.6 no
H63 . C6 H62 . 108.7 no
C2 . C6 H61 . 110.9 no
H63 . C6 H61 . 108.3 no
H62 . C6 H61 . 108.7 no
C3 . C7 H73 . 110.0 no
C3 . C7 H72 . 110.9 no
H73 . C7 H72 . 109.0 no
C3 . C7 H71 . 109.9 no
H73 . C7 H71 . 108.3 no
H72 . C7 H71 . 108.8 no
Sn1 . C8 H83 . 109.1 no
Sn1 . C8 H82 . 110.2 no
H83 . C8 H82 . 109.7 no
Sn1 . C8 H81 . 109.5 no
H83 . C8 H81 . 109.0 no
H82 . C8 H81 . 109.2 no
Sn1 . C9 H91 . 109.5 no
Sn1 . C9 H92 . 109.5 no
H91 . C9 H92 . 109.5 no
Sn1 . C9 H93 . 109.5 no
H91 . C9 H93 . 109.5 no
H92 . C9 H93 . 109.5 no
Sn1 . C10 H101 . 109.5 no
Sn1 . C10 H102 . 109.5 no
H101 . C10 H102 . 109.5 no
Sn1 . C10 H103 . 109.5 no
H101 . C10 H103 . 109.5 no
H102 . C10 H103 . 109.5 no
C1 . Sn1 C9 . 108.36(18) yes
C1 . Sn1 C10 . 111.08(17) yes
C9 . Sn1 C10 . 107.0(2) yes
C1 . Sn1 C8 . 108.39(17) yes
C9 . Sn1 C8 . 111.6(2) yes
C10 . Sn1 C8 . 110.35(19) yes

loop_
_geom_bond_atom_site_label_1
_geom_bond_atom_site_label_2
_geom_bond_site_symmetry_2
_geom_bond_distance
_geom_bond_publ_flag
C1 C4 2_576 1.477(5) yes
C1 C2 . 1.506(5) yes
C1 C5 . 1.524(5) yes
C1 Sn1 . 2.220(4) yes
C2 C3 . 1.367(5) yes
C2 C6 . 1.505(5) yes
C3 C4 . 1.454(5) yes
C3 C7 . 1.500(5) yes
C4 C4 2_576 1.389(7) yes
C5 H53 . 0.960 no
C5 H52 . 0.958 no
C5 H51 . 0.954 no
C6 H63 . 0.957 no
C6 H62 . 0.965 no
C6 H61 . 0.962 no
C7 H73 . 0.951 no
C7 H72 . 0.948 no
C7 H71 . 0.961 no
C8 Sn1 . 2.136(4) yes
C8 H83 . 0.949 no
C8 H82 . 0.951 no
C8 H81 . 0.952 no
C9 Sn1 . 2.163(5) yes
C9 H91 . 0.950 no
C9 H92 . 0.950 no
C9 H93 . 0.950 no
C10 Sn1 . 2.148(4) yes
C10 H101 . 0.950 no
C10 H102 . 0.950 no
C10 H103 . 0.950 no
